data_2240817
loop_
_publ_author_name
'Noguiera, Thais C. M.'
'Pinheiro, Alessandra C.'
'Wardell, James L.'
'de Souza, Marcus V. N.'
'Abberley, Jordan P.'
'Harrison, William T. A.'

_publ_section_title
;
 Different hydrogen-bonded chains in the crystal structures of three alkyl
 <i>N</i>-[(<i>E</i>)-1-(2-benzylidene-1-methylhydrazinyl)-3-hydroxy-1-oxopropan-2-yl]carbamates
;
_journal_coeditor_code HG5443
_journal_issue 7
_journal_name_full 'Acta Crystallographica Section E'
_journal_page_first 752
_journal_page_last 756
_journal_paper_doi 10.1107/S2056989015010440
_journal_volume 71
_journal_year 2015
_chemical_formula_iupac 'C20 H20 N4 O4'
_chemical_formula_moiety 'C20 H20 N4 O4'
_chemical_formula_sum 'C20 H20 N4 O4'
_chemical_formula_weight 380.40
_chemical_name_systematic
;Benzyl
<i>N</i>-{(<i>E</i>)-1-[2-(4-cyanobenzylidene)-1-methylhydrazinyl]-3-hydroxy-1-oxopropan-2-yl}carbamate
;
_space_group_IT_number 4
_symmetry_cell_setting monoclinic
_symmetry_space_group_name_Hall 'P 2yb'
_symmetry_space_group_name_H-M 'P 1 21 1'
_atom_sites_solution_hydrogens geom
_atom_sites_solution_primary direct
_atom_sites_solution_secondary difmap
_audit_creation_method SHELXL-97
_cell_angle_alpha 90.00
_cell_angle_beta 93.48(3)
_cell_angle_gamma 90.00
_cell_formula_units_Z 2
_cell_length_a 4.995(6)
_cell_length_b 8.172(8)
_cell_length_c 22.94(3)
_cell_measurement_reflns_used 5405
_cell_measurement_temperature 100(2)
_cell_measurement_theta_max 31.3
_cell_measurement_theta_min 2.2
_cell_volume 934.7(19)
_computing_cell_refinement
;
CrystalClear (Rigaku, 2012)
;
_computing_data_collection
;
CrystalClear (Rigaku, 2012)
;
_computing_data_reduction
;
CrystalClear (Rigaku, 2012)
;
_computing_molecular_graphics
;
ORTEP-3 for Windows (Farrugia, 2012)
;
_computing_publication_material
;
publCIF (Westrip, 2010)
;
_computing_structure_refinement
;
SHELXL-97 (Sheldrick, 2008)
;
_computing_structure_solution
;
SHELXS-97 (Sheldrick, 2008)
;
_diffrn_ambient_temperature 100(2)
_diffrn_measured_fraction_theta_full 0.922
_diffrn_measured_fraction_theta_max 0.922
_diffrn_measurement_device_type 'Rigaku Mercury CCD'
_diffrn_measurement_method \w
_diffrn_radiation_monochromator graphite
_diffrn_radiation_source 'fine-focus sealed tube'
_diffrn_radiation_type MoK\a
_diffrn_radiation_wavelength 0.71073
_diffrn_reflns_av_R_equivalents 0.0695
_diffrn_reflns_av_sigmaI/netI 0.0689
_diffrn_reflns_limit_h_max 7
_diffrn_reflns_limit_h_min -7
_diffrn_reflns_limit_k_max 7
_diffrn_reflns_limit_k_min -11
_diffrn_reflns_limit_l_max 33
_diffrn_reflns_limit_l_min -32
_diffrn_reflns_number 13928
_diffrn_reflns_theta_full 31.45
_diffrn_reflns_theta_max 31.45
_diffrn_reflns_theta_min 2.65
_diffrn_standards_decay_% 0
_exptl_absorpt_coefficient_mu 0.096
_exptl_absorpt_correction_type none
_exptl_crystal_colour colourless
_exptl_crystal_density_diffrn 1.352
_exptl_crystal_density_method 'not measured'
_exptl_crystal_description chip
_exptl_crystal_F_000 400
_exptl_crystal_size_max 0.14
_exptl_crystal_size_mid 0.03
_exptl_crystal_size_min 0.01
_refine_diff_density_max 0.387
_refine_diff_density_min -0.351
_refine_ls_abs_structure_details none
_refine_ls_extinction_coef 0.079(13)
_refine_ls_extinction_expression Fc^*^=kFc[1+0.001xFc^2^\l^3^/sin(2\q)]^-1/4^
_refine_ls_extinction_method SHELXL
_refine_ls_goodness_of_fit_ref 1.098
_refine_ls_hydrogen_treatment constr
_refine_ls_matrix_type full
_refine_ls_number_parameters 255
_refine_ls_number_reflns 4691
_refine_ls_number_restraints 1
_refine_ls_restrained_S_all 1.098
_refine_ls_R_factor_all 0.1241
_refine_ls_R_factor_gt 0.0951
_refine_ls_shift/su_max 0.005
_refine_ls_shift/su_mean 0.001
_refine_ls_structure_factor_coef Fsqd
_refine_ls_weighting_details 'calc w=1/[\s^2^(Fo^2^)+(0.1373P)^2^+0.3363P] where P=(Fo^2^+2Fc^2^)/3'
_refine_ls_weighting_scheme calc
_refine_ls_wR_factor_gt 0.2454
_refine_ls_wR_factor_ref 0.2783
_reflns_number_gt 3270
_reflns_number_total 4691
_reflns_threshold_expression I>2\s(I)
_cod_data_source_file hg5443sup1.cif
_cod_data_source_block I
_cod_original_sg_symbol_H-M 'P 21'
_cod_database_code 2240817
_cod_database_fobs_code 2240817

loop_
_symmetry_equiv_pos_as_xyz
'x, y, z'
'-x, y+1/2, -z'

loop_
_atom_site_type_symbol
_atom_site_label
_atom_site_fract_x
_atom_site_fract_y
_atom_site_fract_z
_atom_site_U_iso_or_equiv
_atom_site_adp_type
_atom_site_calc_flag
_atom_site_refinement_flags
_atom_site_occupancy
_atom_site_symmetry_multiplicity
C C1 -0.1557(8) -0.2306(6) 0.04534(16) 0.0387(8) Uani d . 1 1
C C2 -0.0584(9) -0.0833(5) 0.06903(16) 0.0389(9) Uani d . 1 1
H H2 -0.1380 0.0174 0.0567 0.047 Uiso calc R 1 1
C C3 0.1564(8) -0.0847(5) 0.11093(16) 0.0371(8) Uani d . 1 1
H H3 0.2225 0.0153 0.1273 0.044 Uiso calc R 1 1
C C4 0.2746(8) -0.2330(5) 0.12891(15) 0.0358(8) Uani d . 1 1
C C5 0.1737(9) -0.3795(5) 0.10501(16) 0.0393(9) Uani d . 1 1
H H5 0.2541 -0.4802 0.1171 0.047 Uiso calc R 1 1
C C6 -0.0422(9) -0.3803(6) 0.06378(18) 0.0404(9) Uani d . 1 1
H H6 -0.1116 -0.4806 0.0483 0.048 Uiso calc R 1 1
C C7 0.5009(8) -0.2375(6) 0.17309(16) 0.0378(8) Uani d . 1 1
H H7 0.5872 -0.3388 0.1820 0.045 Uiso calc R 1 1
C C8 0.9329(10) -0.2648(6) 0.25743(18) 0.0443(10) Uani d . 1 1
H H8A 1.0041 -0.3156 0.2229 0.066 Uiso calc R 1 1
H H8B 0.8063 -0.3400 0.2745 0.066 Uiso calc R 1 1
H H8C 1.0808 -0.2409 0.2862 0.066 Uiso calc R 1 1
C C9 0.8664(10) 0.0289(6) 0.26783(18) 0.0416(9) Uani d . 1 1
C C10 0.7063(9) 0.1831(5) 0.24991(18) 0.0388(9) Uani d . 1 1
H H10 0.5107 0.1563 0.2457 0.047 Uiso calc R 1 1
C C11 0.7983(9) 0.2508(5) 0.19144(16) 0.0396(9) Uani d . 1 1
H H11A 0.7380 0.1753 0.1595 0.048 Uiso calc R 1 1
H H11B 0.7112 0.3580 0.1835 0.048 Uiso calc R 1 1
C C12 0.5656(8) 0.4037(6) 0.31560(16) 0.0379(8) Uani d . 1 1
C C13 0.4928(10) 0.6097(6) 0.3865(2) 0.0477(11) Uani d . 1 1
H H13A 0.3119 0.5643 0.3916 0.057 Uiso calc R 1 1
H H13B 0.4753 0.7055 0.3602 0.057 Uiso calc R 1 1
C C14 0.6244(14) 0.6577(9) 0.4441(2) 0.0688(17) Uani d . 1 1
C C15 0.8449(18) 0.7581(12) 0.4483(4) 0.105(3) Uani d . 1 1
H H15 0.9131 0.8020 0.4139 0.126 Uiso calc R 1 1
C C16 0.970(3) 0.796(2) 0.5025(7) 0.163(5) Uani d . 1 1
H H16 1.1220 0.8664 0.5053 0.195 Uiso calc R 1 1
C C17 0.871(3) 0.7322(17) 0.5505(4) 0.141(5) Uani d . 1 1
H H17 0.9569 0.7613 0.5872 0.169 Uiso calc R 1 1
C C18 0.671(3) 0.6355(18) 0.5509(4) 0.149(5) Uani d . 1 1
H H18 0.6174 0.5882 0.5862 0.179 Uiso calc R 1 1
C C19 0.531(3) 0.6011(13) 0.4962(3) 0.125(4) Uani d . 1 1
H H19 0.3715 0.5381 0.4954 0.150 Uiso calc R 1 1
C C20 -0.3731(8) -0.2306(6) 0.00082(17) 0.0411(9) Uani d . 1 1
N N1 0.5835(7) -0.1082(5) 0.19964(14) 0.0360(7) Uani d . 1 1
N N2 0.7956(8) -0.1136(5) 0.24061(15) 0.0407(8) Uani d . 1 1
N N3 0.7554(7) 0.2999(5) 0.29708(15) 0.0422(8) Uani d . 1 1
H H3A 0.9170 0.3037 0.3146 0.051 Uiso calc R 1 1
N N4 -0.5474(8) -0.2307(6) -0.03581(15) 0.0480(9) Uani d . 1 1
O O1 1.0542(7) 0.0348(4) 0.30583(13) 0.0503(9) Uani d . 1 1
O O2 1.0784(6) 0.2702(4) 0.19126(12) 0.0445(7) Uani d . 1 1
H H2A 1.1303 0.3363 0.2176 0.067 Uiso calc R 1 1
O O3 0.6668(7) 0.4855(4) 0.36255(12) 0.0440(8) Uani d . 1 1
O O4 0.3405(6) 0.4203(4) 0.29257(13) 0.0443(7) Uani d . 1 1

loop_
_atom_site_aniso_label
_atom_site_aniso_U_11
_atom_site_aniso_U_22
_atom_site_aniso_U_33
_atom_site_aniso_U_12
_atom_site_aniso_U_13
_atom_site_aniso_U_23
C1 0.046(2) 0.038(2) 0.0309(16) -0.0001(19) -0.0025(14) -0.0043(17)
C2 0.048(2) 0.035(2) 0.0324(17) -0.0014(19) -0.0040(15) 0.0005(16)
C3 0.044(2) 0.032(2) 0.0344(17) 0.0029(18) -0.0044(15) -0.0008(15)
C4 0.043(2) 0.0313(19) 0.0324(16) 0.0012(18) -0.0016(14) -0.0003(16)
C5 0.053(2) 0.031(2) 0.0333(18) -0.0002(18) -0.0037(16) -0.0020(15)
C6 0.049(2) 0.035(2) 0.0365(19) -0.0059(18) -0.0001(16) -0.0050(16)
C7 0.044(2) 0.0329(19) 0.0360(17) -0.0007(18) -0.0012(15) 0.0032(16)
C8 0.060(3) 0.040(2) 0.0316(17) 0.005(2) -0.0073(17) 0.0056(16)
C9 0.050(2) 0.039(2) 0.0346(18) -0.0028(19) -0.0080(16) -0.0021(17)
C10 0.039(2) 0.036(2) 0.0397(19) 0.0014(17) -0.0100(16) -0.0058(16)
C11 0.052(2) 0.030(2) 0.0355(18) 0.0038(18) -0.0102(16) -0.0012(15)
C12 0.043(2) 0.037(2) 0.0324(17) -0.0061(18) -0.0066(15) -0.0023(16)
C13 0.057(3) 0.044(3) 0.042(2) 0.000(2) -0.0026(19) -0.0129(19)
C14 0.092(4) 0.071(4) 0.042(2) 0.003(3) -0.009(3) -0.016(3)
C15 0.116(6) 0.087(6) 0.107(6) -0.015(5) -0.035(5) -0.048(5)
C16 0.189(11) 0.144(11) 0.145(9) -0.013(10) -0.080(9) -0.057(9)
C17 0.232(15) 0.110(9) 0.075(6) 0.032(9) -0.048(8) -0.044(6)
C18 0.242(16) 0.140(11) 0.066(5) -0.048(11) 0.006(7) -0.020(6)
C19 0.207(11) 0.113(8) 0.054(4) 0.005(8) 0.005(5) -0.011(5)
C20 0.046(2) 0.038(2) 0.0390(18) -0.0037(19) -0.0011(16) -0.0022(18)
N1 0.0400(17) 0.0363(18) 0.0308(14) -0.0027(15) -0.0057(12) 0.0015(13)
N2 0.050(2) 0.0362(19) 0.0343(15) 0.0043(16) -0.0108(14) 0.0038(14)
N3 0.0452(18) 0.042(2) 0.0372(16) -0.0023(16) -0.0142(13) -0.0077(14)
N4 0.053(2) 0.047(2) 0.0423(18) -0.0066(19) -0.0120(15) -0.0048(18)
O1 0.058(2) 0.0464(19) 0.0429(16) 0.0028(16) -0.0232(14) 0.0009(14)
O2 0.0532(17) 0.0387(16) 0.0403(14) -0.0021(14) -0.0072(12) -0.0024(13)
O3 0.0546(19) 0.0439(17) 0.0321(13) -0.0040(14) -0.0090(12) -0.0074(12)
O4 0.0466(16) 0.0429(18) 0.0421(15) -0.0021(14) -0.0093(12) -0.0093(13)

loop_
_atom_type_symbol
_atom_type_description
_atom_type_scat_dispersion_real
_atom_type_scat_dispersion_imag
_atom_type_scat_source
C C 0.0033 0.0016 'International Tables Vol C Tables 4.2.6.8 and 6.1.1.4'
H H 0.0000 0.0000 'International Tables Vol C Tables 4.2.6.8 and 6.1.1.4'
N N 0.0061 0.0033 'International Tables Vol C Tables 4.2.6.8 and 6.1.1.4'
O O 0.0106 0.0060 'International Tables Vol C Tables 4.2.6.8 and 6.1.1.4'

loop_
_geom_angle_atom_site_label_1
_geom_angle_atom_site_label_2
_geom_angle_atom_site_label_3
_geom_angle
C2 C1 C6 120.6(3)
C2 C1 C20 120.3(4)
C6 C1 C20 119.0(4)
C1 C2 C3 119.7(4)
C1 C2 H2 120.1
C3 C2 H2 120.1
C2 C3 C4 120.2(4)
C2 C3 H3 119.9
C4 C3 H3 119.9
C5 C4 C3 119.4(3)
C5 C4 C7 119.5(4)
C3 C4 C7 121.2(4)
C6 C5 C4 121.2(4)
C6 C5 H5 119.4
C4 C5 H5 119.4
C5 C6 C1 118.9(4)
C5 C6 H6 120.6
C1 C6 H6 120.6
N1 C7 C4 121.3(4)
N1 C7 H7 119.3
C4 C7 H7 119.3
N2 C8 H8A 109.5
N2 C8 H8B 109.5
H8A C8 H8B 109.5
N2 C8 H8C 109.5
H8A C8 H8C 109.5
H8B C8 H8C 109.5
O1 C9 N2 121.3(4)
O1 C9 C10 121.0(4)
N2 C9 C10 117.6(3)
N3 C10 C9 106.2(3)
N3 C10 C11 111.4(4)
C9 C10 C11 110.4(4)
N3 C10 H10 109.6
C9 C10 H10 109.6
C11 C10 H10 109.6
O2 C11 C10 113.0(3)
O2 C11 H11A 109.0
C10 C11 H11A 109.0
O2 C11 H11B 109.0
C10 C11 H11B 109.0
H11A C11 H11B 107.8
O4 C12 O3 125.8(4)
O4 C12 N3 125.2(4)
O3 C12 N3 109.0(3)
O3 C13 C14 106.0(4)
O3 C13 H13A 110.5
C14 C13 H13A 110.5
O3 C13 H13B 110.5
C14 C13 H13B 110.5
H13A C13 H13B 108.7
C15 C14 C19 116.6(8)
C15 C14 C13 121.9(6)
C19 C14 C13 121.5(8)
C14 C15 C16 120.8(11)
C14 C15 H15 119.6
C16 C15 H15 119.6
C17 C16 C15 118.6(13)
C17 C16 H16 120.7
C15 C16 H16 120.7
C18 C17 C16 125.1(10)
C18 C17 H17 117.4
C16 C17 H17 117.4
C17 C18 C19 117.2(11)
C17 C18 H18 121.4
C19 C18 H18 121.4
C14 C19 C18 121.4(12)
C14 C19 H19 119.3
C18 C19 H19 119.3
N4 C20 C1 179.2(4)
C7 N1 N2 120.9(4)
C9 N2 N1 117.1(3)
C9 N2 C8 120.1(3)
N1 N2 C8 122.7(3)
C12 N3 C10 123.6(3)
C12 N3 H3A 118.2
C10 N3 H3A 118.2
C11 O2 H2A 109.5
C12 O3 C13 116.3(4)

loop_
_geom_bond_atom_site_label_1
_geom_bond_atom_site_label_2
_geom_bond_distance
C1 C2 1.395(6)
C1 C6 1.404(7)
C1 C20 1.445(5)
C2 C3 1.397(6)
C2 H2 0.9500
C3 C4 1.399(6)
C3 H3 0.9500
C4 C5 1.398(6)
C4 C7 1.472(5)
C5 C6 1.391(6)
C5 H5 0.9500
C6 H6 0.9500
C7 N1 1.276(6)
C7 H7 0.9500
C8 N2 1.454(6)
C8 H8A 0.9800
C8 H8B 0.9800
C8 H8C 0.9800
C9 O1 1.242(5)
C9 N2 1.358(6)
C9 C10 1.535(6)
C10 N3 1.453(5)
C10 C11 1.546(6)
C10 H10 1.0000
C11 O2 1.409(6)
C11 H11A 0.9900
C11 H11B 0.9900
C12 O4 1.221(5)
C12 O3 1.340(5)
C12 N3 1.359(6)
C13 O3 1.465(6)
C13 C14 1.492(7)
C13 H13A 0.9900
C13 H13B 0.9900
C14 C15 1.372(11)
C14 C19 1.386(11)
C15 C16 1.391(12)
C15 H15 0.9500
C16 C17 1.34(2)
C16 H16 0.9500
C17 C18 1.274(17)
C17 H17 0.9500
C18 C19 1.428(16)
C18 H18 0.9500
C19 H19 0.9500
C20 N4 1.173(5)
N1 N2 1.374(5)
N3 H3A 0.8800
O2 H2A 0.8400

loop_
_geom_hbond_atom_site_label_D
_geom_hbond_atom_site_label_H
_geom_hbond_atom_site_label_A
_geom_hbond_site_symmetry_A
_geom_hbond_distance_DH
_geom_hbond_distance_HA
_geom_hbond_distance_DA
_geom_hbond_angle_DHA
N3 H3A O4 1_655 0.88 2.40 3.091(6) 135
O2 H2A O4 1_655 0.84 2.08 2.873(5) 158
C16 H16 Cg2 2_756 0.95 2.78 3.558(18) 140
C19 H19 Cg2 2_646 0.95 2.86 3.598(13) 135

loop_
_geom_torsion_atom_site_label_1
_geom_torsion_atom_site_label_2
_geom_torsion_atom_site_label_3
_geom_torsion_atom_site_label_4
_geom_torsion
C6 C1 C2 C3 0.8(6)
C20 C1 C2 C3 -178.3(4)
C1 C2 C3 C4 0.3(6)
C2 C3 C4 C5 -0.7(6)
C2 C3 C4 C7 -179.9(3)
C3 C4 C5 C6 -0.1(6)
C7 C4 C5 C6 179.1(3)
C4 C5 C6 C1 1.2(6)
C2 C1 C6 C5 -1.6(6)
C20 C1 C6 C5 177.6(4)
C5 C4 C7 N1 -173.8(4)
C3 C4 C7 N1 5.4(6)
O1 C9 C10 N3 -19.1(6)
N2 C9 C10 N3 161.0(4)
O1 C9 C10 C11 101.8(5)
N2 C9 C10 C11 -78.1(5)
N3 C10 C11 O2 66.8(5)
C9 C10 C11 O2 -50.9(5)
O3 C13 C14 C15 76.1(8)
O3 C13 C14 C19 -103.1(8)
C19 C14 C15 C16 1.5(15)
C13 C14 C15 C16 -177.6(10)
C14 C15 C16 C17 0(2)
C15 C16 C17 C18 1(2)
C16 C17 C18 C19 -4(2)
C15 C14 C19 C18 -4.7(15)
C13 C14 C19 C18 174.5(10)
C17 C18 C19 C14 6(2)
C2 C1 C20 N4 9E1(4)
C6 C1 C20 N4 -9E1(4)
C4 C7 N1 N2 -179.7(3)
O1 C9 N2 N1 179.3(4)
C10 C9 N2 N1 -0.8(6)
O1 C9 N2 C8 2.6(7)
C10 C9 N2 C8 -177.5(4)
C7 N1 N2 C9 -178.4(4)
C7 N1 N2 C8 -1.8(6)
O4 C12 N3 C10 -5.8(7)
O3 C12 N3 C10 174.9(4)
C9 C10 N3 C12 -142.7(4)
C11 C10 N3 C12 97.1(5)
O4 C12 O3 C13 -2.4(6)
N3 C12 O3 C13 176.9(4)
C14 C13 O3 C12 168.8(4)
